data_4114784
loop_
_publ_author_name
'Ming He'
'Rolanda J. Johnson'
'Jorge O. Escobedo'
'Patricia A. Beck'
'Kyu Kwang Kim'
'Nadia N. St. Luce'
'Claude J. Davis'
'Patrick T. Lewis'
'Frank R. Fronczek'
'Bruce J. Melancon'
'Anthony A. Mrse'
'W. Dale Treleaven'
'Robert M. Strongin'

_publ_section_title
;
 Chromophore Formation in Resorcinarene Solutions and the Visual Detection
 of Mono- and Oligosaccharides
;
_journal_name_full 'Journal of the American Chemical Society'
_journal_page_first 5000
_journal_page_last 5009
_journal_paper_doi 10.1021/ja017713h
_journal_volume 124
_journal_year 2002
_chemical_compound_source 'local laboratory'
_chemical_formula_moiety 'C32 H32 O8, 2(C H4 O)'
_chemical_formula_sum 'C34 H40 O10'
_chemical_formula_weight 608.66
_chemical_name_systematic
; 
 ? 
;
_space_group_IT_number 62
_symmetry_cell_setting orthorhombic
_symmetry_space_group_name_Hall '-P 2ac 2n'
_symmetry_space_group_name_H-M 'P n m a'
_atom_sites_solution_hydrogens geom
_atom_sites_solution_primary direct
_atom_sites_solution_secondary difmap
_audit_creation_method SHELXL-97
_cell_angle_alpha 90
_cell_angle_beta 90
_cell_angle_gamma 90
_cell_formula_units_Z 4
_cell_length_a 14.0627(4)
_cell_length_b 13.6940(4)
_cell_length_c 16.0505(5)
_cell_measurement_reflns_used 4217
_cell_measurement_temperature 120
_cell_measurement_theta_max 30.0
_cell_measurement_theta_min 2.5
_cell_volume 3090.92(16)
_computing_cell_refinement 'Denzo and Scalepak (Otwinowski & Minor, 1997)'
_computing_data_collection 'COLLECT (Nonius, 2000)'
_computing_data_reduction 'Denzo and Scalepak (Otwinowski & Minor, 1997)'
_computing_molecular_graphics 'ORTEP-3 (Farrugia, 1997)'
_computing_publication_material 'SHELXL-97 (Sheldrick, 1997)'
_computing_structure_refinement 'SHELXL-97 (Sheldrick, 1997)'
_computing_structure_solution 'direct_methods (SIR, Altomare, et al., 1994)'
_diffrn_ambient_temperature 120
_diffrn_measured_fraction_theta_full 0.991
_diffrn_measured_fraction_theta_max 0.991
_diffrn_measurement_device 'KappaCCD (with Oxford Cryostream)'
_diffrn_measurement_method ' \w scans with \k offsets'
_diffrn_radiation_monochromator graphite
_diffrn_radiation_source 'fine-focus sealed tube'
_diffrn_radiation_type MoK\a
_diffrn_radiation_wavelength 0.71073
_diffrn_reflns_av_R_equivalents 0.037
_diffrn_reflns_av_sigmaI/netI 0.0407
_diffrn_reflns_limit_h_max 19
_diffrn_reflns_limit_h_min -19
_diffrn_reflns_limit_k_max 19
_diffrn_reflns_limit_k_min -19
_diffrn_reflns_limit_l_max 22
_diffrn_reflns_limit_l_min -22
_diffrn_reflns_number 14994
_diffrn_reflns_theta_full 30.04
_diffrn_reflns_theta_max 30.0
_diffrn_reflns_theta_min 3.2
_diffrn_standards_decay_% none
_exptl_absorpt_coefficient_mu 0.096
_exptl_absorpt_correction_type none
_exptl_crystal_colour colorless
_exptl_crystal_density_diffrn 1.308
_exptl_crystal_description fragment
_exptl_crystal_F_000 1296
_exptl_crystal_size_max 0.42
_exptl_crystal_size_mid 0.37
_exptl_crystal_size_min 0.27
_refine_diff_density_max 0.39
_refine_diff_density_min -0.61
_refine_diff_density_rms 0.061
_refine_ls_extinction_method none
_refine_ls_goodness_of_fit_ref 1.116
_refine_ls_hydrogen_treatment constr
_refine_ls_matrix_type full
_refine_ls_number_parameters 240
_refine_ls_number_reflns 4660
_refine_ls_number_restraints 8
_refine_ls_restrained_S_all 1.115
_refine_ls_R_factor_all 0.090
_refine_ls_R_factor_gt 0.064
_refine_ls_shift/su_max 0.001
_refine_ls_shift/su_mean 0.000
_refine_ls_structure_factor_coef Fsqd
_refine_ls_weighting_details 'calc w=1/[\s^2^(Fo^2^)+(0.0588P)^2^+2.5932P] where P=(Fo^2^+2Fc^2^)/3'
_refine_ls_weighting_scheme calc
_refine_ls_wR_factor_gt 0.145
_refine_ls_wR_factor_ref 0.165
_reflns_number_gt 3626
_reflns_number_total 4660
_reflns_threshold_expression I>2\s(I)
_cod_data_source_file ja017713h_s2.cif
_cod_data_source_block Strongin4
_cod_original_sg_symbol_H-M 'P n m a '
_cod_database_code 4114784

loop_
_symmetry_equiv_pos_as_xyz
'x, y, z'
'-x+1/2, -y, z+1/2'
'x+1/2, -y+1/2, -z+1/2'
'-x, y+1/2, -z'
'-x, -y, -z'
'x-1/2, y, -z-1/2'
'-x-1/2, y-1/2, z-1/2'
'x, -y-1/2, z'

loop_
_atom_site_label
_atom_site_type_symbol
_atom_site_fract_x
_atom_site_fract_y
_atom_site_fract_z
_atom_site_U_iso_or_equiv
_atom_site_adp_type
_atom_site_occupancy
_atom_site_symmetry_multiplicity
_atom_site_calc_flag
_atom_site_refinement_flags
O1 O 0.52289(9) 0.65098(9) 0.71588(7) 0.0239(3) Uani 1 1 d D
H1OA H 0.554(3) 0.630(3) 0.7569(18) 0.036 Uiso 0.50 1 d PD
H1OB H 0.524(3) 0.71225(19) 0.714(3) 0.036 Uiso 0.50 1 d PD
O2 O 0.72906(10) 0.40995(9) 0.60331(9) 0.0312(3) Uani 1 1 d D
H2OA H 0.7831(15) 0.405(4) 0.581(3) 0.047 Uiso 0.50 1 d PD
H2OB H 0.716(4) 0.374(3) 0.644(2) 0.047 Uiso 0.50 1 d PD
O3 O 0.88240(11) 0.40032(10) 0.35444(9) 0.0337(3) Uani 1 1 d D
H3OA H 0.915(3) 0.383(4) 0.313(2) 0.051 Uiso 0.50 1 d PD
H3OB H 0.836(2) 0.363(3) 0.363(3) 0.051 Uiso 0.50 1 d PD
O4 O 1.09743(10) 0.65246(11) 0.43398(12) 0.0418(4) Uani 1 1 d D
H4OA H 1.133(3) 0.610(3) 0.412(3) 0.063 Uiso 0.50 1 d PD
H4OB H 1.101(4) 0.7123(9) 0.423(3) 0.063 Uiso 0.50 1 d PD
C1 C 0.55864(11) 0.65753(11) 0.56918(10) 0.0182(3) Uani 1 1 d .
C2 C 0.56867(11) 0.61306(11) 0.64701(10) 0.0194(3) Uani 1 1 d .
C3 C 0.62339(12) 0.52935(12) 0.65712(11) 0.0219(3) Uani 1 1 d .
H3 H 0.6272 0.4987 0.7101 0.026 Uiso 1 1 calc R
C4 C 0.67241(12) 0.49057(12) 0.58997(11) 0.0215(3) Uani 1 1 d .
C5 C 0.66481(12) 0.53206(12) 0.51063(11) 0.0212(3) Uani 1 1 d .
C6 C 0.60753(12) 0.61472(12) 0.50291(10) 0.0205(3) Uani 1 1 d .
H6 H 0.6014 0.6436 0.4494 0.025 Uiso 1 1 calc R
C7 C 0.49857(16) 0.7500 0.55845(15) 0.0186(4) Uani 1 2 d S
H7 H 0.4507 0.7500 0.6045 0.022 Uiso 1 2 calc SR
C8 C 0.44259(19) 0.7500 0.47680(16) 0.0259(5) Uani 1 2 d S
H8A H 0.4869 0.7500 0.4297 0.039 Uiso 1 2 d S
H8B H 0.4054 0.6897 0.4726 0.039 Uiso 1 1 d .
C9 C 0.72270(12) 0.49177(13) 0.43818(11) 0.0242(4) Uani 1 1 d .
H9 H 0.7266 0.4193 0.4453 0.029 Uiso 1 1 calc R
C10 C 0.67648(14) 0.51195(17) 0.35283(12) 0.0350(5) Uani 1 1 d .
H10A H 0.6770 0.5823 0.3418 0.052 Uiso 1 1 calc R
H10B H 0.6107 0.4883 0.3532 0.052 Uiso 1 1 calc R
H10C H 0.7124 0.4781 0.3092 0.052 Uiso 1 1 calc R
C11 C 0.82410(12) 0.53171(12) 0.43960(10) 0.0210(3) Uani 1 1 d .
C12 C 0.89802(13) 0.48692(12) 0.39541(11) 0.0239(4) Uani 1 1 d .
C13 C 0.98813(13) 0.52819(13) 0.39222(12) 0.0273(4) Uani 1 1 d .
H13 H 1.0367 0.4981 0.3601 0.033 Uiso 1 1 calc R
C14 C 1.00720(12) 0.61325(13) 0.43591(12) 0.0265(4) Uani 1 1 d .
C15 C 0.93699(12) 0.65854(12) 0.48334(11) 0.0230(3) Uani 1 1 d .
C16 C 0.84670(12) 0.61695(12) 0.48243(11) 0.0221(3) Uani 1 1 d .
H16 H 0.7976 0.6486 0.5128 0.026 Uiso 1 1 calc R
C17 C 0.95727(17) 0.7500 0.53410(16) 0.0247(5) Uani 1 2 d S
H17 H 1.0268 0.7500 0.5470 0.030 Uiso 1 2 calc SR
C18 C 0.9043(2) 0.7500 0.61756(17) 0.0287(5) Uani 1 2 d S
H18A H 0.8356 0.7500 0.6074 0.043 Uiso 1 2 d S
H18B H 0.9192 0.6900 0.6482 0.043 Uiso 1 1 d .
O1S O 0.7623(2) 0.2500 0.3661(2) 0.0725(9) Uani 1 2 d S
H1S H 0.8021 0.2045 0.3703 0.109 Uiso 0.50 1 calc PR
C1S C 0.7257(3) 0.2500 0.2903(4) 0.0779(14) Uani 1 2 d S
H1S1 H 0.6748 0.2988 0.2871 0.117 Uiso 0.50 1 calc PR
H1S2 H 0.6996 0.1853 0.2779 0.117 Uiso 0.50 1 calc PR
H1S3 H 0.7754 0.2659 0.2498 0.117 Uiso 0.50 1 calc PR
O2S O 0.6931(2) 0.2500 0.70064(17) 0.0808(10) Uani 1 2 d S
H2S H 0.6663 0.2173 0.6631 0.121 Uiso 0.50 1 calc PR
C2S C 0.6377(4) 0.2500 0.7708(3) 0.0735(14) Uani 1 2 d S
H2S1 H 0.6687 0.2887 0.8143 0.110 Uiso 0.50 1 calc PR
H2S2 H 0.6292 0.1828 0.7904 0.110 Uiso 0.50 1 calc PR
H2S3 H 0.5755 0.2785 0.7578 0.110 Uiso 0.50 1 calc PR

loop_
_atom_site_aniso_label
_atom_site_aniso_U_11
_atom_site_aniso_U_22
_atom_site_aniso_U_33
_atom_site_aniso_U_23
_atom_site_aniso_U_13
_atom_site_aniso_U_12
O1 0.0275(6) 0.0244(6) 0.0197(5) -0.0009(5) 0.0020(5) 0.0053(5)
O2 0.0259(7) 0.0204(6) 0.0474(9) -0.0007(6) -0.0007(6) 0.0076(5)
O3 0.0498(9) 0.0242(6) 0.0273(7) -0.0047(5) 0.0074(6) 0.0059(6)
O4 0.0182(6) 0.0337(8) 0.0736(11) 0.0105(8) 0.0100(7) 0.0023(5)
C1 0.0152(7) 0.0169(6) 0.0224(7) -0.0010(6) -0.0017(6) -0.0015(5)
C2 0.0179(7) 0.0179(7) 0.0222(8) -0.0016(6) 0.0011(6) 0.0004(6)
C3 0.0214(8) 0.0204(7) 0.0239(8) 0.0029(6) 0.0003(6) 0.0014(6)
C4 0.0169(7) 0.0164(7) 0.0312(9) -0.0005(6) 0.0004(6) 0.0003(6)
C5 0.0186(7) 0.0185(7) 0.0265(8) -0.0043(6) 0.0023(6) -0.0018(6)
C6 0.0214(8) 0.0195(7) 0.0205(7) -0.0013(6) 0.0010(6) -0.0020(6)
C7 0.0184(10) 0.0153(9) 0.0222(10) 0.000 -0.0001(9) 0.000
C8 0.0257(12) 0.0243(11) 0.0278(12) 0.000 -0.0075(10) 0.000
C9 0.0222(8) 0.0220(8) 0.0285(8) -0.0058(7) 0.0048(7) -0.0001(6)
C10 0.0274(9) 0.0475(12) 0.0299(9) -0.0142(9) -0.0012(8) 0.0018(8)
C11 0.0206(8) 0.0213(7) 0.0211(7) 0.0012(6) 0.0020(6) 0.0025(6)
C12 0.0274(9) 0.0202(7) 0.0241(8) 0.0027(6) 0.0037(7) 0.0048(6)
C13 0.0249(9) 0.0245(8) 0.0324(9) 0.0040(7) 0.0092(7) 0.0083(7)
C14 0.0190(8) 0.0240(8) 0.0364(9) 0.0071(7) 0.0032(7) 0.0031(6)
C15 0.0186(7) 0.0217(7) 0.0287(8) 0.0029(7) -0.0016(6) 0.0026(6)
C16 0.0185(7) 0.0230(8) 0.0247(8) -0.0004(6) 0.0012(6) 0.0038(6)
C17 0.0168(11) 0.0255(11) 0.0319(13) 0.000 -0.0048(9) 0.000
C18 0.0294(13) 0.0300(12) 0.0266(12) 0.000 -0.0051(10) 0.000
O1S 0.0494(18) 0.093(3) 0.075(2) 0.000 0.0177(16) 0.000
C1S 0.057(3) 0.070(3) 0.107(4) 0.000 -0.003(3) 0.000
O2S 0.074(2) 0.131(3) 0.0373(14) 0.000 0.0129(15) 0.000
C2S 0.117(4) 0.055(2) 0.048(2) 0.000 0.030(3) 0.000

loop_
_atom_type_symbol
_atom_type_description
_atom_type_scat_dispersion_real
_atom_type_scat_dispersion_imag
_atom_type_scat_source
C C 0.0033 0.0016 'International Tables Vol C Tables 4.2.6.8 and 6.1.1.4'
H H 0.0000 0.0000 'International Tables Vol C Tables 4.2.6.8 and 6.1.1.4'
O O 0.0106 0.0060 'International Tables Vol C Tables 4.2.6.8 and 6.1.1.4'

loop_
_geom_angle_atom_site_label_1
_geom_angle_atom_site_label_2
_geom_angle_atom_site_label_3
_geom_angle
_geom_angle_site_symmetry_1
_geom_angle_site_symmetry_3
C2 O1 H1OA 105(3) . .
C2 O1 H1OB 109(3) . .
H1OA O1 H1OB 111(5) . .
C4 O2 H2OA 122(4) . .
C4 O2 H2OB 118(4) . .
H2OA O2 H2OB 118(5) . .
C12 O3 H3OA 123(4) . .
C12 O3 H3OB 125(4) . .
H3OA O3 H3OB 112(5) . .
C14 O4 H4OA 106(4) . .
C14 O4 H4OB 116(4) . .
H4OA O4 H4OB 123(6) . .
C6 C1 C2 116.66(14) . .
C6 C1 C7 122.22(16) . .
C2 C1 C7 121.11(15) . .
O1 C2 C3 118.34(14) . .
O1 C2 C1 120.33(14) . .
C3 C2 C1 121.32(15) . .
C4 C3 C2 120.05(15) . .
C4 C3 H3 120.0 . .
C2 C3 H3 120.0 . .
O2 C4 C3 118.29(16) . .
O2 C4 C5 120.74(15) . .
C3 C4 C5 120.97(15) . .
C6 C5 C4 117.05(15) . .
C6 C5 C9 122.34(15) . .
C4 C5 C9 120.48(15) . .
C5 C6 C1 123.90(15) . .
C5 C6 H6 118.1 . .
C1 C6 H6 118.1 . .
C8 C7 C1 112.35(12) . .
C8 C7 C1 112.36(12) . 8_575
C1 C7 C1 111.51(18) . 8_575
C8 C7 H7 106.7 . .
C1 C7 H7 106.7 . .
C1 C7 H7 106.7 8_575 .
C7 C8 H8A 109.5 . .
C7 C8 H8B 109.5 . .
H8A C8 H8B 106.7 . .
C5 C9 C11 110.98(14) . .
C5 C9 C10 112.85(15) . .
C11 C9 C10 110.04(15) . .
C5 C9 H9 107.6 . .
C11 C9 H9 107.6 . .
C10 C9 H9 107.6 . .
C9 C10 H10A 109.5 . .
C9 C10 H10B 109.5 . .
H10A C10 H10B 109.5 . .
C9 C10 H10C 109.5 . .
H10A C10 H10C 109.5 . .
H10B C10 H10C 109.5 . .
C16 C11 C12 116.64(16) . .
C16 C11 C9 121.40(15) . .
C12 C11 C9 121.92(15) . .
O3 C12 C13 118.67(16) . .
O3 C12 C11 120.14(16) . .
C13 C12 C11 121.19(16) . .
C14 C13 C12 120.01(16) . .
C14 C13 H13 120.0 . .
C12 C13 H13 120.0 . .
O4 C14 C13 119.63(16) . .
O4 C14 C15 119.45(17) . .
C13 C14 C15 120.91(16) . .
C16 C15 C14 117.32(16) . .
C16 C15 C17 120.91(17) . .
C14 C15 C17 121.77(17) . .
C11 C16 C15 123.84(16) . .
C11 C16 H16 118.1 . .
C15 C16 H16 118.1 . .
C15 C17 C15 110.8(2) . 8_575
C15 C17 C18 112.14(13) . .
C15 C17 C18 112.14(13) 8_575 .
C15 C17 H17 107.1 . .
C15 C17 H17 107.1 8_575 .
C18 C17 H17 107.1 . .
C17 C18 H18A 109.5 . .
C17 C18 H18B 109.5 . .
H18A C18 H18B 107.2 . .
C1S O1S H1S 109.5 . .
O1S C1S H1S1 109.5 . .
O1S C1S H1S2 109.5 . .
H1S1 C1S H1S2 109.5 . .
O1S C1S H1S3 109.5 . .
H1S1 C1S H1S3 109.5 . .
H1S2 C1S H1S3 109.5 . .
C2S O2S H2S 109.5 . .
O2S C2S H2S1 109.5 . .
O2S C2S H2S2 109.5 . .
H2S1 C2S H2S2 109.5 . .
O2S C2S H2S3 109.5 . .
H2S1 C2S H2S3 109.5 . .
H2S2 C2S H2S3 109.5 . .

loop_
_geom_bond_atom_site_label_1
_geom_bond_atom_site_label_2
_geom_bond_distance
_geom_bond_site_symmetry_2
O1 C2 1.381(2) .
O1 H1OA 0.8399(10) .
O1 H1OB 0.8400(11) .
O2 C4 1.378(2) .
O2 H2OA 0.8400(11) .
O2 H2OB 0.8400(10) .
O3 C12 1.374(2) .
O3 H3OA 0.8400(10) .
O3 H3OB 0.8400(10) .
O4 C14 1.378(2) .
O4 H4OA 0.8400(10) .
O4 H4OB 0.8400(11) .
C1 C6 1.396(2) .
C1 C2 1.397(2) .
C1 C7 1.532(2) .
C2 C3 1.390(2) .
C3 C4 1.385(2) .
C3 H3 0.9500 .
C4 C5 1.399(2) .
C5 C6 1.395(2) .
C5 C9 1.523(2) .
C6 H6 0.9500 .
C7 C8 1.529(3) .
C7 C1 1.532(2) 8_575
C7 H7 1.0000 .
C8 H8A 0.98 .
C8 H8B 0.98 .
C9 C11 1.527(2) .
C9 C10 1.541(3) .
C9 H9 1.0000 .
C10 H10A 0.9800 .
C10 H10B 0.9800 .
C10 H10C 0.9800 .
C11 C16 1.391(2) .
C11 C12 1.400(2) .
C12 C13 1.388(3) .
C13 C14 1.386(3) .
C13 H13 0.9500 .
C14 C15 1.393(2) .
C15 C16 1.392(2) .
C15 C17 1.521(2) .
C16 H16 0.9500 .
C17 C15 1.521(2) 8_575
C17 C18 1.533(4) .
C17 H17 1.0000 .
C18 H18A 0.98 .
C18 H18B 0.98 .
O1S C1S 1.321(6) .
O1S H1S 0.8400 .
C1S H1S1 0.9800 .
C1S H1S2 0.9800 .
C1S H1S3 0.9800 .
O2S C2S 1.369(5) .
O2S H2S 0.8400 .
C2S H2S1 0.9800 .
C2S H2S2 0.9800 .
C2S H2S3 0.9800 .

loop_
_geom_torsion_atom_site_label_1
_geom_torsion_atom_site_label_2
_geom_torsion_atom_site_label_3
_geom_torsion_atom_site_label_4
_geom_torsion
_geom_torsion_site_symmetry_4
C6 C1 C2 O1 179.81(14) .
C7 C1 C2 O1 1.2(2) .
C6 C1 C2 C3 -1.1(2) .
C7 C1 C2 C3 -179.76(15) .
O1 C2 C3 C4 -178.31(15) .
C1 C2 C3 C4 2.6(2) .
C2 C3 C4 O2 177.29(15) .
C2 C3 C4 C5 -2.7(3) .
O2 C4 C5 C6 -178.70(15) .
C3 C4 C5 C6 1.2(2) .
O2 C4 C5 C9 -2.9(2) .
C3 C4 C5 C9 177.06(15) .
C4 C5 C6 C1 0.2(2) .
C9 C5 C6 C1 -175.49(15) .
C2 C1 C6 C5 -0.3(2) .
C7 C1 C6 C5 178.32(16) .
C6 C1 C7 C8 39.7(2) .
C2 C1 C7 C8 -141.78(18) .
C6 C1 C7 C1 -87.5(2) 8_575
C2 C1 C7 C1 91.1(2) 8_575
C6 C5 C9 C11 94.24(19) .
C4 C5 C9 C11 -81.35(19) .
C6 C5 C9 C10 -29.8(2) .
C4 C5 C9 C10 154.61(16) .
C5 C9 C11 C16 -20.7(2) .
C10 C9 C11 C16 104.92(19) .
C5 C9 C11 C12 161.88(16) .
C10 C9 C11 C12 -72.5(2) .
C16 C11 C12 O3 177.24(15) .
C9 C11 C12 O3 -5.2(3) .
C16 C11 C12 C13 -2.5(3) .
C9 C11 C12 C13 175.08(16) .
O3 C12 C13 C14 -177.17(16) .
C11 C12 C13 C14 2.5(3) .
C12 C13 C14 O4 178.48(17) .
C12 C13 C14 C15 0.0(3) .
O4 C14 C15 C16 179.17(16) .
C13 C14 C15 C16 -2.3(3) .
O4 C14 C15 C17 -0.6(3) .
C13 C14 C15 C17 177.90(17) .
C12 C11 C16 C15 0.0(3) .
C9 C11 C16 C15 -177.58(16) .
C14 C15 C16 C11 2.4(3) .
C17 C15 C16 C11 -177.83(17) .
C16 C15 C17 C15 -88.4(2) 8_575
C14 C15 C17 C15 91.4(2) 8_575
C16 C15 C17 C18 37.8(2) .
C14 C15 C17 C18 -142.41(19) .
